data_2007791
loop_
_publ_author_name
' Suenaga, Yusaku '
' Kuroda-Sowa, Takayoshi '
' Munakata, Megumu '
' Maekawa, Masahiko '
' Morimoto, Hiroshi '

_publ_section_title
;
 A Linear-Chain Copper(I) Coordination Polymer with
 Hexakis(methylthio)benzene
;
_journal_issue 11
_journal_name_full 'Acta Crystallographica Section C'
_journal_page_first 1566
_journal_page_last 1569
_journal_paper_doi 10.1107/S010827019800643X
_journal_volume 54
_journal_year 1998
_chemical_formula_iupac '[Cu(C12 H18 S6)](P F6)'
_chemical_formula_moiety 'C12 H18 Cu1 S6 P1 F6'
_chemical_formula_sum 'C12 H18 Cu F6 P S6'
_chemical_formula_weight 563.1
_chemical_name_systematic 'hexamethylthiobenzenecopper(I) hexafluorophosphate'
_space_group_IT_number 87
_symmetry_cell_setting tetragonal
_symmetry_space_group_name_Hall '-I 4'
_symmetry_space_group_name_H-M 'I 4/m'
_audit_creation_method 'from TEXRAY.INF file'
_cell_angle_alpha 90
_cell_angle_beta 90
_cell_angle_gamma 90
_cell_formula_units_Z 4
_cell_length_a 10.901(2)
_cell_length_b 10.901(2)
_cell_length_c 17.403(2)
_cell_measurement_reflns_used 25
_cell_measurement_temperature 296.2
_cell_measurement_theta_max 16.0
_cell_measurement_theta_min 13.6
_cell_volume 2068.0(6)
_computing_cell_refinement 'Rigaku/AFC Diffractometer Control Software'
_computing_data_collection 'Rigaku/AFC Diffractometer Control Software (Rigaku Corporation, 1991)'
_computing_data_reduction 'TEXSAN (Molecular Structure Corporation, 1985)'
_computing_publication_material TEXSAN
_computing_structure_refinement TEXSAN
_computing_structure_solution 'SAPI91 (Fan, 1991)'
_diffrn_ambient_temperature 296.2
_diffrn_measurement_device 'Rigaku AFC7R'
_diffrn_measurement_method \w-2\q
_diffrn_radiation_monochromator graphite
_diffrn_radiation_type 'Mo K\a'
_diffrn_radiation_wavelength 0.7107
_diffrn_reflns_av_R_equivalents 0.0181
_diffrn_reflns_av_sigmaI/netI 0.000
_diffrn_reflns_limit_h_max 14
_diffrn_reflns_limit_h_min 0
_diffrn_reflns_limit_k_max 14
_diffrn_reflns_limit_k_min 0
_diffrn_reflns_limit_l_max 22
_diffrn_reflns_limit_l_min 0
_diffrn_reflns_number 1357
_diffrn_reflns_reduction_process 'Lp corrections applied'
_diffrn_reflns_theta_max 27.5
_diffrn_reflns_theta_min 0.00
_diffrn_standards_decay_% 0.7
_diffrn_standards_interval_count 150
_diffrn_standards_number 3
_exptl_absorpt_coefficient_mu 1.787
_exptl_absorpt_correction_type none
_exptl_crystal_colour yellow
_exptl_crystal_density_diffrn 1.809
_exptl_crystal_density_meas ?
_exptl_crystal_description prismatic
_exptl_crystal_F_000 1136.00
_exptl_crystal_size_max 0.20
_exptl_crystal_size_mid 0.10
_exptl_crystal_size_min 0.10
_refine_diff_density_max 0.41
_refine_diff_density_min -0.40
_refine_ls_extinction_method none
_refine_ls_goodness_of_fit_obs 1.310
_refine_ls_hydrogen_treatment 'H atoms riding'
_refine_ls_matrix_type full
_refine_ls_number_constraints 4
_refine_ls_number_parameters 66
_refine_ls_number_reflns 908
_refine_ls_number_restraints 0
_refine_ls_R_factor_obs 0.0310
_refine_ls_shift/esd_max <0.001
_refine_ls_shift/esd_mean 0.0000
_refine_ls_structure_factor_coef F
_refine_ls_weighting_details 'w = 1/[\s^2^(Fo) + 0.00022|Fo|^2^]'
_refine_ls_weighting_scheme calc
_refine_ls_wR_factor_obs 0.0400
_reflns_number_observed 908
_reflns_number_total 1232
_reflns_observed_criterion >3.0sigma(I)
_cod_data_source_file cf1226.cif
_cod_data_source_block 1
_cod_depositor_comments
;
The following automatic conversions were performed:

'_exptl_crystal_density_meas' value 'not measured' was changed to '?'
- the value is perceived as not measured.

Automatic conversion script
Id: cif_fix_values 3008 2015-01-20 13:52:24Z robertas 

The following automatic conversions were performed:

'_refine_ls_weighting_scheme' value 'w = 1/[\s^2^(Fo) +
0.00022|Fo|^2^]' was changed to 'calc'. New tag
'_refine_ls_weighting_details' was created. The value of the new tag
was set to 'w = 1/[\s^2^(Fo) + 0.00022|Fo|^2^]'.

Automatic conversion script
Id: cif_fix_values 3143 2015-03-26 13:38:13Z robertas 
;
_cod_original_cell_volume 2068.1(7)
_cod_original_sg_symbol_H-M 'I 4/m '
_cod_original_formula_sum 'C12 H18 Cu1 F6 P1 S6'
_cod_database_code 2007791

loop_
_symmetry_equiv_pos_as_xyz
'  +x,  +y,  +z'
'  -x,  -y,  +z'
'  -y,  +x,  +z'
'  +y,  -x,  +z'
'  -x,  -y,  -z'
'  +x,  +y,  -z'
'  +y,  -x,  -z'
'  -y,  +x,  -z'
'1/2+x,  1/2+y,  1/2+z'
'1/2-x,  1/2-y,  1/2+z'
'1/2-y,  1/2+x,  1/2+z'
'1/2+y,  1/2-x,  1/2+z'
'1/2-x,  1/2-y,  1/2-z'
'1/2+x,  1/2+y,  1/2-z'
'1/2+y,  1/2-x,  1/2-z'
'1/2-y,  1/2+x,  1/2-z'

loop_
_atom_site_aniso_label
_atom_site_aniso_U_11
_atom_site_aniso_U_22
_atom_site_aniso_U_33
_atom_site_aniso_U_12
_atom_site_aniso_U_13
_atom_site_aniso_U_23
Cu1 0.0451(3) 0.0451 .0115(3) .0000 .0000 .0000
S1 .0354(4) .0500(5) .0135(3) -.0057(3) -.0023(3) -.0034(3)
S2 0.0367(6) .0726(9) .0248(5) -.0151(6) .0000 .0000
P1 0.0810(10) 0.0807 0.0440(10) 0.0000 .0000 .0000
F1 0.092(2) 0.0922 0.048(3) 0.0000 .0000 .0000
F2 0.081(2) 0.174(3) .093(2) .021(2) .004(2) -.045(2)
F3 0.163(4) 0.1625 0.042(3) 0.0000 .0000 .0000
C1 0.0300(10) 0.0380(10) .0120(10) .0000(10) -.0015(10) -.0010(10)
C2 0.029(2) 0.038(2) 0.019(2) -.004(2) .0000 .0000
C3 0.049(2) 0.094(3) .033(2) .023(2) -.009(2) -.006(2)
C4 0.077(4) 0.070(4) 0.078(4) -0.013(3) .0000 .0000

loop_
_atom_site_label
_atom_site_fract_x
_atom_site_fract_y
_atom_site_fract_z
_atom_site_U_iso_or_equiv
_atom_site_thermal_displace_type
Cu1 0.5000 0.0000 0.2500 0.03390(10) Uani
S1 0.63819(7) 0.05881(7) 0.15802(4) 0.0330(2) Uani
S2 0.76070(10) 0.12960(10) 0.0000 0.0447(3) Uani
P1 1.0000 0.0000 0.33470(10) 0.0683(4) Uani
F1 1.0000 0.0000 0.2432(3) 0.0776(9) Uani
F2 0.8592(3) 0.0350(3) 0.3336(2) 0.1160(10) Uani
F3 1.0000 0.0000 0.4236(3) 0.1220(10) Uani
C1 0.5587(2) 0.0259(3) 0.07020(10) 0.0265(7) Uani
C2 0.6164(4) 0.0538(4) 0.0000 0.0290(10) Uani
C3 0.7446(3) -0.0691(4) 0.1603(2) 0.0590(10) Uani
C4 0.7075(6) 0.2855(6) 0.0000 0.075(2) Uani
H1 0.7007 -0.1421 0.1601 0.0612 Uiso
H2 0.7791 -0.0623 0.2107 0.0612 Uiso
H3 0.8006 -0.0567 0.1199 0.0612 Uiso
H4 0.6606 0.3071 0.0430 0.0612 Uiso
H5 0.7847 0.3428 0.0000 0.0612 Uiso

loop_
_atom_type_symbol
_atom_type_scat_dispersion_real
_atom_type_scat_dispersion_imag
_atom_type_scat_source
Cu 0.320 1.265
;International Tables for X-ray Crystallography
(Vol. IV)
;
S 0.125 0.123
;International Tables for X-ray Crystallography
(Vol. IV)
;
P 0.102 0.094
;International Tables for X-ray Crystallography
(Vol. IV)
;
F 0.017 0.010
;International Tables for X-ray Crystallography
(Vol. IV)
;
C 0.003 0.002
;International Tables for X-ray Crystallography
(Vol. IV)
;
H 0.000 0.000
;International Tables for X-ray Crystallography
(Vol. IV)
;

loop_
_geom_angle_atom_site_label_1
_geom_angle_atom_site_label_2
_geom_angle_atom_site_label_3
_geom_angle_site_symmetry_1
_geom_angle_site_symmetry_3
_geom_angle
_geom_angle_publ_flag
S1 Cu1 S1 . 15_555 119.26(2) yes
S1 Cu1 S1 . 16_545 119.26(2) no
S1 Cu1 S1 . 2_655 91.29(3) yes
S1 Cu1 S1 15_555 16_545 91.29(3) no
S1 Cu1 S1 15_555 2_655 119.26(2) no
S1 Cu1 S1 16_545 2_655 119.26(2) no
Cu1 S1 C1 . . 102.82(9) yes
Cu1 S1 C3 . . 101.00(10) yes
C1 S1 C3 . . 100.00(10) yes
C2 S2 C4 . . 98.9(3) yes
F1 P1 F2 . . 89.30(10) no
F1 P1 F2 . 3_645 89.30(10) no
F1 P1 F2 . 4_665 89.30(10) no
F1 P1 F2 . 2_755 89.30(10) no
F1 P1 F3 . . 180.0 no
F2 P1 F2 . 3_645 89.991(7) no
F2 P1 F2 . 4_665 89.991(7) no
F2 P1 F2 . 2_755 178.6(3) no
F2 P1 F3 . . 90.70(10) no
F2 P1 F2 3_645 4_665 178.6(3) no
F2 P1 F2 3_645 2_755 89.991(7) no
F2 P1 F3 3_645 . 90.70(10) no
F2 P1 F2 4_665 2_755 89.991(7) no
F2 P1 F3 4_665 . 90.70(10) no
F2 P1 F3 2_755 . 90.70(10) no
S1 C1 C1 . 2_655 121.52(9) yes
S1 C1 C2 . . 118.7(2) yes
C1 C1 C2 2_655 . 119.8(2) yes
S2 C2 C1 . . 119.8(2) yes
S2 C2 C1 . 6_555 119.8(2) no
C1 C2 C1 . 6_555 120.4(4) yes
S1 C3 H1 . . 109.2(3) no
S1 C3 H2 . . 102.2(3) no
S1 C3 H3 . . 106.8(3) no
H1 C3 H2 . . 105.7(4) no
H1 C3 H3 . . 117.1(4) no
H2 C3 H3 . . 114.8(4) no
S2 C4 H4 . . 114.5(4) no
S2 C4 H4 . 6_555 114.5(4) no
S2 C4 H5 . . 107.7(5) no
H4 C4 H4 . 6_555 106.1(7) no
H4 C4 H5 . . 106.8(5) no
H4 C4 H5 6_555 . 106.8(5) no

loop_
_geom_bond_atom_site_label_1
_geom_bond_atom_site_label_2
_geom_bond_site_symmetry_1
_geom_bond_site_symmetry_2
_geom_bond_distance
_geom_bond_publ_flag
Cu1 S1 . . 2.2897(7) yes
Cu1 S1 . 15_555 2.2897(7) no
Cu1 S1 . 16_545 2.2897(7) no
Cu1 S1 . 2_655 2.2897(7) no
S1 C1 . . 1.794(3) yes
S1 C3 . . 1.814(4) yes
S2 C2 . . 1.777(4) yes
S2 C4 . . 1.796(7) yes
P1 F1 . . 1.593(5) no
P1 F2 . . 1.582(3) no
P1 F2 . 3_645 1.582(3) no
P1 F2 . 4_665 1.582(3) no
P1 F2 . 2_755 1.582(3) no
P1 F3 . . 1.546(6) no
C1 C1 . 2_655 1.398(5) yes
C1 C2 . . 1.407(3) yes
C3 H1 . . 0.929 no
C3 H2 . . 0.958 no
C3 H3 . . 0.941 no
C4 H4 . . 0.937 no
C4 H4 . 6_555 0.937 no
C4 H5 . . 1.048 no
